data_4037281
loop_
_publ_author_name
'Brassard, Christopher J.'
'Zhang, Xiaoguang'
'Brewer, Christopher R.'
'Liu, Peiye'
'Clark, Ronald J.'
'Zhu, Lei'

_publ_section_title
;
 Cu(II)-Catalyzed Oxidative Formation of 5,5'-Bistriazoles.
;
_journal_issue 24
_journal_name_full 'The Journal of organic chemistry'
_journal_page_first 12091
_journal_page_last 12105
_journal_paper_doi 10.1021/acs.joc.6b01907
_journal_volume 81
_journal_year 2016
_chemical_formula_moiety 'C34 H34 N8 O2'
_chemical_formula_sum 'C34 H34 N8 O2'
_chemical_formula_weight 586.69
_space_group_crystal_system monoclinic
_space_group_IT_number 14
_space_group_name_Hall '-P 2yn'
_space_group_name_H-M_alt 'P 1 21/n 1'
_atom_sites_solution_hydrogens geom
_audit_creation_method SHELXL-2013
_cell_angle_alpha 90
_cell_angle_beta 97.899(4)
_cell_angle_gamma 90
_cell_formula_units_Z 4
_cell_length_a 11.575(4)
_cell_length_b 14.130(5)
_cell_length_c 19.212(7)
_cell_measurement_reflns_used 9927
_cell_measurement_temperature 103(2)
_cell_measurement_theta_max 28.87
_cell_measurement_theta_min 2.20
_cell_volume 3112.4(19)
_computing_cell_refinement 'Bruker SAINT'
_computing_data_collection 'Bruker APEX2'
_computing_data_reduction 'Bruker SAINT'
_computing_molecular_graphics 'Bruker SHELXTL'
_computing_publication_material 'Bruker SHELXTL'
_computing_structure_refinement 'SHELXL-2013 (Sheldrick, 2013)'
_computing_structure_solution 'SHELXS-97 (Sheldrick 2008)'
_diffrn_ambient_temperature 103(2)
_diffrn_measured_fraction_theta_full 1.000
_diffrn_measured_fraction_theta_max 0.948
_diffrn_measurement_device_type 'Bruker APEX-II CCD'
_diffrn_measurement_method '\f and \w scans'
_diffrn_radiation_type MoK\a
_diffrn_radiation_wavelength 0.71073
_diffrn_reflns_av_R_equivalents 0.0294
_diffrn_reflns_av_unetI/netI 0.0247
_diffrn_reflns_Laue_measured_fraction_full 1.000
_diffrn_reflns_Laue_measured_fraction_max 0.948
_diffrn_reflns_limit_h_max 15
_diffrn_reflns_limit_h_min -15
_diffrn_reflns_limit_k_max 18
_diffrn_reflns_limit_k_min -19
_diffrn_reflns_limit_l_max 26
_diffrn_reflns_limit_l_min -25
_diffrn_reflns_number 37466
_diffrn_reflns_point_group_measured_fraction_full 1.000
_diffrn_reflns_point_group_measured_fraction_max 0.948
_diffrn_reflns_theta_full 25.242
_diffrn_reflns_theta_max 29.444
_diffrn_reflns_theta_min 1.795
_exptl_absorpt_coefficient_mu 0.081
_exptl_absorpt_correction_T_max 0.9920
_exptl_absorpt_correction_T_min 0.9267
_exptl_absorpt_correction_type empirical
_exptl_absorpt_process_details SADABS
_exptl_crystal_colour colourless
_exptl_crystal_density_diffrn 1.252
_exptl_crystal_description Irregular
_exptl_crystal_F_000 1240
_exptl_crystal_size_max 0.175
_exptl_crystal_size_mid 0.158
_exptl_crystal_size_min 0.114
_refine_diff_density_max 0.309
_refine_diff_density_min -0.260
_refine_diff_density_rms 0.041
_refine_ls_extinction_method none
_refine_ls_goodness_of_fit_ref 0.964
_refine_ls_hydrogen_treatment constr
_refine_ls_matrix_type full
_refine_ls_number_parameters 403
_refine_ls_number_reflns 8174
_refine_ls_number_restraints 0
_refine_ls_restrained_S_all 0.964
_refine_ls_R_factor_all 0.0551
_refine_ls_R_factor_gt 0.0409
_refine_ls_shift/su_max 0.001
_refine_ls_shift/su_mean 0.000
_refine_ls_structure_factor_coef Fsqd
_refine_ls_weighting_details 'w=1/[\s^2^(Fo^2^)+(0.0320P)^2^+1.7778P] where P=(Fo^2^+2Fc^2^)/3'
_refine_ls_weighting_scheme calc
_refine_ls_wR_factor_gt 0.0891
_refine_ls_wR_factor_ref 0.0972
_reflns_Friedel_coverage 0.000
_reflns_number_gt 6585
_reflns_number_total 8174
_reflns_threshold_expression 'I > 2\s(I)'
_cod_data_source_file jo6b01907_si_001.cif
_cod_data_source_block zhu205
_cod_original_sg_symbol_H-M 'P 21/n'
_cod_database_code 4037281
_shelx_space_group_comment
; 
The symmetry employed for this shelxl refinement is uniquely defined 
by the following loop, which should always be used as a source of 
symmetry information in preference to the above space-group names. 
They are only intended as comments. 
;
_shelx_estimated_absorpt_t_min 0.986
_shelx_estimated_absorpt_t_max 0.991
_shelxl_version_number 2013-4

loop_
_space_group_symop_operation_xyz
'x, y, z'
'-x+1/2, y+1/2, -z+1/2'
'-x, -y, -z'
'x-1/2, -y-1/2, z-1/2'

loop_
_atom_site_label
_atom_site_type_symbol
_atom_site_fract_x
_atom_site_fract_y
_atom_site_fract_z
_atom_site_U_iso_or_equiv
_atom_site_adp_type
_atom_site_occupancy
_atom_site_site_symmetry_order
_atom_site_calc_flag
_atom_site_refinement_flags_posn
_atom_site_refinement_flags_adp
C1 C 1.29142(12) 0.70596(10) -0.08127(7) 0.0311(3) Uani 1 1 d . .
H1A H 1.2240 0.6663 -0.0985 0.047 Uiso 1 1 calc R U
H1B H 1.3606 0.6821 -0.0998 0.047 Uiso 1 1 calc R U
H1C H 1.2762 0.7713 -0.0970 0.047 Uiso 1 1 calc R U
C2 C 1.21778(10) 0.72267(9) 0.02814(7) 0.0251(3) Uani 1 1 d . .
C3 C 1.11165(11) 0.75715(10) -0.00467(7) 0.0284(3) Uani 1 1 d . .
H3 H 1.1013 0.7708 -0.0535 0.034 Uiso 1 1 calc R U
C4 C 1.02077(11) 0.77154(9) 0.03447(7) 0.0265(3) Uani 1 1 d . .
H4 H 0.9480 0.7948 0.0122 0.032 Uiso 1 1 calc R U
C5 C 1.03574(10) 0.75214(8) 0.10555(6) 0.0200(2) Uani 1 1 d . .
C6 C 1.14249(11) 0.71961(10) 0.13888(7) 0.0287(3) Uani 1 1 d . .
H6 H 1.1531 0.7074 0.1880 0.034 Uiso 1 1 calc R U
C7 C 1.23316(11) 0.70510(11) 0.10025(7) 0.0325(3) Uani 1 1 d . .
H7 H 1.3063 0.6831 0.1229 0.039 Uiso 1 1 calc R U
C8 C 0.79281(9) 0.74160(8) 0.20287(6) 0.0171(2) Uani 1 1 d . .
C9 C 0.87967(10) 0.69392(8) 0.17467(6) 0.0172(2) Uani 1 1 d . .
C10 C 0.69946(10) 0.70692(8) 0.24038(6) 0.0178(2) Uani 1 1 d . .
C11 C 0.60776(10) 0.76727(8) 0.25088(6) 0.0223(2) Uani 1 1 d . .
H11 H 0.6068 0.8299 0.2329 0.027 Uiso 1 1 calc R U
C12 C 0.51864(11) 0.73815(9) 0.28674(7) 0.0254(3) Uani 1 1 d . .
H12 H 0.4571 0.7807 0.2924 0.030 Uiso 1 1 calc R U
C13 C 0.51760(10) 0.64636(8) 0.31508(7) 0.0232(2) Uani 1 1 d . .
C14 C 0.60857(10) 0.58471(8) 0.30353(6) 0.0207(2) Uani 1 1 d . .
H14 H 0.6092 0.5217 0.3209 0.025 Uiso 1 1 calc R U
C15 C 0.69721(10) 0.61482(8) 0.26708(6) 0.0193(2) Uani 1 1 d . .
H15 H 0.7578 0.5720 0.2601 0.023 Uiso 1 1 calc R U
C16 C 0.33439(12) 0.68202(11) 0.35916(9) 0.0400(4) Uani 1 1 d . .
H16A H 0.3627 0.7429 0.3792 0.060 Uiso 1 1 calc R U
H16B H 0.2822 0.6533 0.3892 0.060 Uiso 1 1 calc R U
H16C H 0.2919 0.6921 0.3120 0.060 Uiso 1 1 calc R U
C17 C 0.43088(12) 0.52715(10) 0.38471(8) 0.0325(3) Uani 1 1 d . .
H17A H 0.4153 0.4803 0.3470 0.049 Uiso 1 1 calc R U
H17B H 0.3697 0.5237 0.4152 0.049 Uiso 1 1 calc R U
H17C H 0.5067 0.5140 0.4124 0.049 Uiso 1 1 calc R U
C18 C 0.58286(15) 0.58894(13) -0.18918(8) 0.0470(4) Uani 1 1 d . .
H18A H 0.6383 0.6389 -0.1971 0.070 Uiso 1 1 calc R U
H18B H 0.5117 0.5960 -0.2229 0.070 Uiso 1 1 calc R U
H18C H 0.6180 0.5270 -0.1956 0.070 Uiso 1 1 calc R U
C19 C 0.64365(11) 0.58442(9) -0.06517(7) 0.0271(3) Uani 1 1 d . .
C20 C 0.61038(11) 0.58663(9) 0.00187(7) 0.0285(3) Uani 1 1 d . .
H20 H 0.5311 0.5971 0.0074 0.034 Uiso 1 1 calc R U
C21 C 0.69283(11) 0.57363(9) 0.06031(7) 0.0251(3) Uani 1 1 d . .
H21 H 0.6704 0.5739 0.1060 0.030 Uiso 1 1 calc R U
C22 C 0.80915(10) 0.56008(8) 0.05147(6) 0.0198(2) Uani 1 1 d . .
C23 C 0.84287(11) 0.56006(9) -0.01471(6) 0.0243(2) Uani 1 1 d . .
H23 H 0.9227 0.5523 -0.0200 0.029 Uiso 1 1 calc R U
C24 C 0.75983(12) 0.57149(9) -0.07366(7) 0.0272(3) Uani 1 1 d . .
H24 H 0.7824 0.5705 -0.1194 0.033 Uiso 1 1 calc R U
C25 C 0.99001(9) 0.53970(8) 0.21778(6) 0.0179(2) Uani 1 1 d . .
C26 C 0.91629(9) 0.59527(8) 0.17196(6) 0.0171(2) Uani 1 1 d . .
C27 C 1.03468(9) 0.55333(8) 0.29230(6) 0.0192(2) Uani 1 1 d . .
C28 C 1.08885(10) 0.47823(8) 0.33203(6) 0.0224(2) Uani 1 1 d . .
H28 H 1.1041 0.4210 0.3090 0.027 Uiso 1 1 calc R U
C29 C 1.12055(10) 0.48548(9) 0.40379(7) 0.0242(2) Uani 1 1 d . .
H29 H 1.1571 0.4333 0.4291 0.029 Uiso 1 1 calc R U
C30 C 1.09960(10) 0.56897(9) 0.44020(6) 0.0230(2) Uani 1 1 d . .
C31 C 1.05038(10) 0.64604(8) 0.39967(6) 0.0220(2) Uani 1 1 d . .
H31 H 1.0393 0.7047 0.4220 0.026 Uiso 1 1 calc R U
C32 C 1.01818(10) 0.63745(8) 0.32804(6) 0.0207(2) Uani 1 1 d . .
H32 H 0.9839 0.6901 0.3023 0.025 Uiso 1 1 calc R U
C33 C 1.18621(12) 0.49980(10) 0.55216(7) 0.0319(3) Uani 1 1 d . .
H33A H 1.1444 0.4400 0.5420 0.048 Uiso 1 1 calc R U
H33B H 1.1915 0.5139 0.6024 0.048 Uiso 1 1 calc R U
H33C H 1.2649 0.4944 0.5392 0.048 Uiso 1 1 calc R U
C34 C 1.10530(13) 0.66337(10) 0.54731(7) 0.0341(3) Uani 1 1 d . .
H34A H 1.1615 0.7107 0.5357 0.051 Uiso 1 1 calc R U
H34B H 1.1160 0.6529 0.5982 0.051 Uiso 1 1 calc R U
H34C H 1.0259 0.6860 0.5320 0.051 Uiso 1 1 calc R U
N1 N 0.93901(8) 0.76300(7) 0.14424(5) 0.01884(19) Uani 1 1 d . .
N2 N 0.89135(9) 0.84861(7) 0.15277(5) 0.0222(2) Uani 1 1 d . .
N3 N 0.80382(8) 0.83612(7) 0.18861(5) 0.0204(2) Uani 1 1 d . .
N4 N 0.43224(10) 0.61983(8) 0.35487(8) 0.0404(3) Uani 1 1 d . .
N5 N 0.89368(8) 0.54258(7) 0.11217(5) 0.01891(19) Uani 1 1 d . .
N6 N 0.95134(9) 0.45931(7) 0.11968(5) 0.0224(2) Uani 1 1 d . .
N7 N 1.01053(9) 0.45814(7) 0.18311(5) 0.0219(2) Uani 1 1 d . .
N8 N 1.12384(10) 0.57552(8) 0.51196(6) 0.0311(3) Uani 1 1 d . .
O1 O 1.31107(8) 0.70319(8) -0.00592(5) 0.0336(2) Uani 1 1 d . .
O2 O 0.55459(9) 0.59611(8) -0.11922(5) 0.0374(2) Uani 1 1 d . .

loop_
_atom_site_aniso_label
_atom_site_aniso_U_11
_atom_site_aniso_U_22
_atom_site_aniso_U_33
_atom_site_aniso_U_23
_atom_site_aniso_U_13
_atom_site_aniso_U_12
C1 0.0272(6) 0.0398(8) 0.0280(7) -0.0035(6) 0.0094(5) -0.0043(6)
C2 0.0208(6) 0.0285(6) 0.0267(6) 0.0007(5) 0.0062(5) -0.0037(5)
C3 0.0281(6) 0.0363(7) 0.0215(6) 0.0055(5) 0.0051(5) 0.0013(5)
C4 0.0235(6) 0.0313(7) 0.0245(6) 0.0051(5) 0.0028(5) 0.0035(5)
C5 0.0210(5) 0.0172(5) 0.0222(5) 0.0009(4) 0.0049(4) -0.0030(4)
C6 0.0251(6) 0.0395(7) 0.0211(6) 0.0045(5) 0.0017(5) -0.0003(5)
C7 0.0212(6) 0.0468(8) 0.0288(7) 0.0055(6) 0.0012(5) 0.0028(6)
C8 0.0197(5) 0.0154(5) 0.0150(5) 0.0001(4) -0.0014(4) 0.0013(4)
C9 0.0197(5) 0.0158(5) 0.0157(5) 0.0011(4) 0.0007(4) -0.0012(4)
C10 0.0187(5) 0.0173(5) 0.0169(5) -0.0008(4) 0.0010(4) 0.0007(4)
C11 0.0243(6) 0.0164(5) 0.0264(6) 0.0024(4) 0.0045(5) 0.0033(4)
C12 0.0218(6) 0.0202(6) 0.0352(7) 0.0015(5) 0.0077(5) 0.0058(4)
C13 0.0190(5) 0.0200(6) 0.0312(6) 0.0006(5) 0.0062(5) 0.0002(4)
C14 0.0206(5) 0.0163(5) 0.0250(6) 0.0018(4) 0.0026(4) 0.0014(4)
C15 0.0197(5) 0.0167(5) 0.0214(5) -0.0003(4) 0.0026(4) 0.0037(4)
C16 0.0253(7) 0.0365(8) 0.0621(10) 0.0109(7) 0.0201(7) 0.0091(6)
C17 0.0275(6) 0.0294(7) 0.0438(8) 0.0083(6) 0.0165(6) 0.0030(5)
C18 0.0535(10) 0.0545(10) 0.0280(7) -0.0041(7) -0.0117(7) 0.0088(8)
C19 0.0296(6) 0.0222(6) 0.0269(6) -0.0034(5) -0.0049(5) -0.0004(5)
C20 0.0214(6) 0.0295(7) 0.0340(7) -0.0043(5) 0.0021(5) -0.0020(5)
C21 0.0248(6) 0.0261(6) 0.0252(6) -0.0037(5) 0.0056(5) -0.0028(5)
C22 0.0231(5) 0.0158(5) 0.0200(5) -0.0014(4) 0.0013(4) -0.0008(4)
C23 0.0250(6) 0.0246(6) 0.0237(6) 0.0001(5) 0.0052(5) 0.0038(5)
C24 0.0349(7) 0.0265(6) 0.0201(6) -0.0009(5) 0.0033(5) 0.0041(5)
C25 0.0168(5) 0.0154(5) 0.0222(5) 0.0017(4) 0.0051(4) -0.0004(4)
C26 0.0179(5) 0.0162(5) 0.0181(5) 0.0002(4) 0.0052(4) -0.0013(4)
C27 0.0165(5) 0.0190(5) 0.0220(5) 0.0027(4) 0.0022(4) -0.0010(4)
C28 0.0211(5) 0.0174(5) 0.0281(6) 0.0023(5) 0.0017(5) 0.0001(4)
C29 0.0214(6) 0.0203(6) 0.0291(6) 0.0074(5) -0.0023(5) -0.0003(4)
C30 0.0194(5) 0.0248(6) 0.0233(6) 0.0043(5) -0.0020(4) -0.0038(4)
C31 0.0208(5) 0.0208(6) 0.0233(6) 0.0006(5) -0.0007(4) 0.0000(4)
C32 0.0192(5) 0.0188(5) 0.0234(6) 0.0035(4) 0.0001(4) 0.0015(4)
C33 0.0308(7) 0.0343(7) 0.0277(7) 0.0098(5) -0.0064(5) -0.0038(6)
C34 0.0396(8) 0.0357(7) 0.0240(6) -0.0007(6) -0.0066(5) -0.0011(6)
N1 0.0214(5) 0.0145(4) 0.0206(5) 0.0015(4) 0.0027(4) -0.0001(4)
N2 0.0244(5) 0.0159(5) 0.0263(5) 0.0009(4) 0.0039(4) 0.0011(4)
N3 0.0223(5) 0.0164(4) 0.0224(5) 0.0005(4) 0.0020(4) 0.0001(4)
N4 0.0295(6) 0.0245(6) 0.0736(9) 0.0139(6) 0.0293(6) 0.0080(5)
N5 0.0217(5) 0.0164(4) 0.0191(5) -0.0008(4) 0.0045(4) 0.0009(4)
N6 0.0256(5) 0.0169(5) 0.0252(5) -0.0005(4) 0.0050(4) 0.0033(4)
N7 0.0233(5) 0.0182(5) 0.0245(5) 0.0005(4) 0.0046(4) 0.0018(4)
N8 0.0393(6) 0.0272(6) 0.0234(5) 0.0041(4) -0.0082(5) -0.0005(5)
O1 0.0215(4) 0.0523(6) 0.0282(5) 0.0020(4) 0.0078(4) 0.0007(4)
O2 0.0346(5) 0.0437(6) 0.0300(5) -0.0051(4) -0.0098(4) 0.0043(4)

loop_
_atom_type_symbol
_atom_type_description
_atom_type_scat_dispersion_real
_atom_type_scat_dispersion_imag
_atom_type_scat_source
C C 0.0033 0.0016 'International Tables Vol C Tables 4.2.6.8 and 6.1.1.4'
H H 0.0000 0.0000 'International Tables Vol C Tables 4.2.6.8 and 6.1.1.4'
N N 0.0061 0.0033 'International Tables Vol C Tables 4.2.6.8 and 6.1.1.4'
O O 0.0106 0.0060 'International Tables Vol C Tables 4.2.6.8 and 6.1.1.4'

loop_
_geom_angle_atom_site_label_1
_geom_angle_atom_site_label_2
_geom_angle_atom_site_label_3
_geom_angle
O1 C1 H1A 109.5
O1 C1 H1B 109.5
H1A C1 H1B 109.5
O1 C1 H1C 109.5
H1A C1 H1C 109.5
H1B C1 H1C 109.5
O1 C2 C3 124.16(12)
O1 C2 C7 116.03(11)
C3 C2 C7 119.82(12)
C4 C3 C2 119.58(12)
C4 C3 H3 120.2
C2 C3 H3 120.2
C5 C4 C3 120.33(12)
C5 C4 H4 119.8
C3 C4 H4 119.8
C4 C5 C6 120.30(11)
C4 C5 N1 119.38(11)
C6 C5 N1 120.29(11)
C7 C6 C5 119.64(12)
C7 C6 H6 120.2
C5 C6 H6 120.2
C6 C7 C2 120.31(12)
C6 C7 H7 119.8
C2 C7 H7 119.8
N3 C8 C9 107.68(10)
N3 C8 C10 121.28(10)
C9 C8 C10 131.03(10)
N1 C9 C8 104.74(10)
N1 C9 C26 120.01(10)
C8 C9 C26 135.24(10)
C11 C10 C15 117.48(10)
C11 C10 C8 119.58(10)
C15 C10 C8 122.94(10)
C12 C11 C10 121.66(11)
C12 C11 H11 119.2
C10 C11 H11 119.2
C11 C12 C13 120.98(11)
C11 C12 H12 119.5
C13 C12 H12 119.5
N4 C13 C12 120.59(11)
N4 C13 C14 121.79(11)
C12 C13 C14 117.58(11)
C15 C14 C13 120.76(11)
C15 C14 H14 119.6
C13 C14 H14 119.6
C14 C15 C10 121.50(10)
C14 C15 H15 119.2
C10 C15 H15 119.2
N4 C16 H16A 109.5
N4 C16 H16B 109.5
H16A C16 H16B 109.5
N4 C16 H16C 109.5
H16A C16 H16C 109.5
H16B C16 H16C 109.5
N4 C17 H17A 109.5
N4 C17 H17B 109.5
H17A C17 H17B 109.5
N4 C17 H17C 109.5
H17A C17 H17C 109.5
H17B C17 H17C 109.5
O2 C18 H18A 109.5
O2 C18 H18B 109.5
H18A C18 H18B 109.5
O2 C18 H18C 109.5
H18A C18 H18C 109.5
H18B C18 H18C 109.5
O2 C19 C24 124.56(12)
O2 C19 C20 115.04(12)
C24 C19 C20 120.40(11)
C21 C20 C19 119.99(12)
C21 C20 H20 120.0
C19 C20 H20 120.0
C20 C21 C22 119.36(12)
C20 C21 H21 120.3
C22 C21 H21 120.3
C23 C22 C21 120.83(11)
C23 C22 N5 120.02(11)
C21 C22 N5 119.11(11)
C22 C23 C24 119.92(12)
C22 C23 H23 120.0
C24 C23 H23 120.0
C19 C24 C23 119.47(12)
C19 C24 H24 120.3
C23 C24 H24 120.3
N7 C25 C26 107.55(10)
N7 C25 C27 121.63(10)
C26 C25 C27 130.59(10)
N5 C26 C25 104.85(10)
N5 C26 C9 121.88(10)
C25 C26 C9 132.54(10)
C32 C27 C28 117.16(11)
C32 C27 C25 122.49(10)
C28 C27 C25 120.18(11)
C29 C28 C27 121.62(11)
C29 C28 H28 119.2
C27 C28 H28 119.2
C28 C29 C30 121.16(11)
C28 C29 H29 119.4
C30 C29 H29 119.4
N8 C30 C29 122.00(11)
N8 C30 C31 120.89(12)
C29 C30 C31 117.10(11)
C32 C31 C30 120.99(11)
C32 C31 H31 119.5
C30 C31 H31 119.5
C31 C32 C27 121.84(11)
C31 C32 H32 119.1
C27 C32 H32 119.1
N8 C33 H33A 109.5
N8 C33 H33B 109.5
H33A C33 H33B 109.5
N8 C33 H33C 109.5
H33A C33 H33C 109.5
H33B C33 H33C 109.5
N8 C34 H34A 109.5
N8 C34 H34B 109.5
H34A C34 H34B 109.5
N8 C34 H34C 109.5
H34A C34 H34C 109.5
H34B C34 H34C 109.5
N2 N1 C9 110.48(9)
N2 N1 C5 121.34(9)
C9 N1 C5 128.14(10)
N3 N2 N1 107.52(9)
N2 N3 C8 109.57(9)
C13 N4 C17 121.21(11)
C13 N4 C16 119.50(11)
C17 N4 C16 118.82(11)
N6 N5 C26 110.54(9)
N6 N5 C22 120.54(9)
C26 N5 C22 128.32(10)
N7 N6 N5 107.29(9)
N6 N7 C25 109.74(9)
C30 N8 C34 120.48(11)
C30 N8 C33 120.19(12)
C34 N8 C33 118.56(11)
C2 O1 C1 116.86(10)
C19 O2 C18 117.31(12)

loop_
_geom_bond_atom_site_label_1
_geom_bond_atom_site_label_2
_geom_bond_distance
C1 O1 1.4348(17)
C1 H1A 0.9800
C1 H1B 0.9800
C1 H1C 0.9800
C2 O1 1.3653(15)
C2 C3 1.3896(18)
C2 C7 1.3946(19)
C3 C4 1.3895(18)
C3 H3 0.9500
C4 C5 1.3802(17)
C4 H4 0.9500
C5 C6 1.3895(17)
C5 N1 1.4347(15)
C6 C7 1.3815(19)
C6 H6 0.9500
C7 H7 0.9500
C8 N3 1.3729(15)
C8 C9 1.3814(16)
C8 C10 1.4631(16)
C9 N1 1.3699(14)
C9 C26 1.4599(16)
C10 C11 1.3976(16)
C10 C15 1.4003(16)
C11 C12 1.3796(17)
C11 H11 0.9500
C12 C13 1.4073(17)
C12 H12 0.9500
C13 N4 1.3815(16)
C13 C14 1.4075(16)
C14 C15 1.3861(16)
C14 H14 0.9500
C15 H15 0.9500
C16 N4 1.4448(17)
C16 H16A 0.9800
C16 H16B 0.9800
C16 H16C 0.9800
C17 N4 1.4305(18)
C17 H17A 0.9800
C17 H17B 0.9800
C17 H17C 0.9800
C18 O2 1.4299(19)
C18 H18A 0.9800
C18 H18B 0.9800
C18 H18C 0.9800
C19 O2 1.3689(15)
C19 C24 1.3888(19)
C19 C20 1.3945(19)
C20 C21 1.3822(18)
C20 H20 0.9500
C21 C22 1.3932(17)
C21 H21 0.9500
C22 C23 1.3804(17)
C22 N5 1.4369(15)
C23 C24 1.3904(18)
C23 H23 0.9500
C24 H24 0.9500
C25 N7 1.3681(15)
C25 C26 1.3832(16)
C25 C27 1.4666(16)
C26 N5 1.3639(15)
C27 C32 1.3988(17)
C27 C28 1.4036(16)
C28 C29 1.3810(18)
C28 H28 0.9500
C29 C30 1.4095(18)
C29 H29 0.9500
C30 N8 1.3718(16)
C30 C31 1.4125(17)
C31 C32 1.3808(17)
C31 H31 0.9500
C32 H32 0.9500
C33 N8 1.4524(17)
C33 H33A 0.9800
C33 H33B 0.9800
C33 H33C 0.9800
C34 N8 1.4450(18)
C34 H34A 0.9800
C34 H34B 0.9800
C34 H34C 0.9800
N1 N2 1.3488(14)
N2 N3 1.3130(14)
N5 N6 1.3506(14)
N6 N7 1.3134(14)

loop_
_geom_hbond_atom_site_label_D
_geom_hbond_atom_site_label_H
_geom_hbond_atom_site_label_A
_geom_hbond_distance_DH
_geom_hbond_distance_HA
_geom_hbond_distance_DA
_geom_hbond_angle_DHA
_geom_hbond_site_symmetry_A
C34 H34B N3 0.98 2.59 3.3069(18) 129.7 4_676
C23 H23 N6 0.95 2.57 3.3369(18) 138.4 3_765
C14 H14 N2 0.95 2.50 3.4402(19) 171.2 2_645
C12 H12 N7 0.95 2.57 3.1884(19) 123.1 2_655
C1 H1B O2 0.98 2.62 3.582(2) 165.6 1_655
C1 H1A N6 0.98 2.69 3.6502(19) 168.2 3_765
C1 H1A N6 0.98 2.69 3.6502(19) 168.2 3_765
C1 H1B O2 0.98 2.62 3.582(2) 165.6 1_655
C12 H12 N7 0.95 2.57 3.1884(19) 123.1 2_655
C14 H14 N2 0.95 2.50 3.4402(19) 171.2 2_645
C23 H23 N6 0.95 2.57 3.3369(18) 138.4 3_765
C34 H34B N3 0.98 2.59 3.3069(18) 129.7 4_676

loop_
_geom_torsion_atom_site_label_1
_geom_torsion_atom_site_label_2
_geom_torsion_atom_site_label_3
_geom_torsion_atom_site_label_4
_geom_torsion
O1 C2 C3 C4 177.77(12)
C7 C2 C3 C4 -1.6(2)
C2 C3 C4 C5 0.3(2)
C3 C4 C5 C6 1.13(19)
C3 C4 C5 N1 -176.90(11)
C4 C5 C6 C7 -1.2(2)
N1 C5 C6 C7 176.85(12)
C5 C6 C7 C2 -0.2(2)
O1 C2 C7 C6 -177.85(13)
C3 C2 C7 C6 1.6(2)
N3 C8 C9 N1 -0.23(12)
C10 C8 C9 N1 178.26(11)
N3 C8 C9 C26 179.30(12)
C10 C8 C9 C26 -2.2(2)
N3 C8 C10 C11 11.68(16)
C9 C8 C10 C11 -166.64(12)
N3 C8 C10 C15 -168.07(10)
C9 C8 C10 C15 13.61(18)
C15 C10 C11 C12 0.64(17)
C8 C10 C11 C12 -179.12(11)
C10 C11 C12 C13 0.86(19)
C11 C12 C13 N4 175.70(13)
C11 C12 C13 C14 -1.99(19)
N4 C13 C14 C15 -176.00(12)
C12 C13 C14 C15 1.66(18)
C13 C14 C15 C10 -0.20(18)
C11 C10 C15 C14 -0.97(17)
C8 C10 C15 C14 178.79(11)
O2 C19 C20 C21 178.69(12)
C24 C19 C20 C21 -1.6(2)
C19 C20 C21 C22 1.14(19)
C20 C21 C22 C23 0.38(18)
C20 C21 C22 N5 -177.36(11)
C21 C22 C23 C24 -1.50(18)
N5 C22 C23 C24 176.23(11)
O2 C19 C24 C23 -179.83(12)
C20 C19 C24 C23 0.45(19)
C22 C23 C24 C19 1.07(19)
N7 C25 C26 N5 1.57(12)
C27 C25 C26 N5 -172.89(11)
N7 C25 C26 C9 -168.49(11)
C27 C25 C26 C9 17.0(2)
N1 C9 C26 N5 -75.41(14)
C8 C9 C26 N5 105.12(15)
N1 C9 C26 C25 93.26(15)
C8 C9 C26 C25 -86.21(18)
N7 C25 C27 C32 177.67(11)
C26 C25 C27 C32 -8.53(19)
N7 C25 C27 C28 -7.20(16)
C26 C25 C27 C28 166.60(12)
C32 C27 C28 C29 2.46(17)
C25 C27 C28 C29 -172.93(11)
C27 C28 C29 C30 0.04(18)
C28 C29 C30 N8 175.89(12)
C28 C29 C30 C31 -3.09(17)
N8 C30 C31 C32 -175.32(11)
C29 C30 C31 C32 3.68(17)
C30 C31 C32 C27 -1.24(18)
C28 C27 C32 C31 -1.86(17)
C25 C27 C32 C31 173.41(11)
C8 C9 N1 N2 -0.29(12)
C26 C9 N1 N2 -179.91(10)
C8 C9 N1 C5 -177.98(10)
C26 C9 N1 C5 2.40(17)
C4 C5 N1 N2 -65.30(15)
C6 C5 N1 N2 116.67(13)
C4 C5 N1 C9 112.17(14)
C6 C5 N1 C9 -65.86(16)
C9 N1 N2 N3 0.72(12)
C5 N1 N2 N3 178.60(10)
N1 N2 N3 C8 -0.86(12)
C9 C8 N3 N2 0.69(12)
C10 C8 N3 N2 -177.98(10)
C12 C13 N4 C17 -179.24(13)
C14 C13 N4 C17 -1.7(2)
C12 C13 N4 C16 8.7(2)
C14 C13 N4 C16 -173.70(13)
C25 C26 N5 N6 -0.88(12)
C9 C26 N5 N6 170.51(10)
C25 C26 N5 C22 170.07(10)
C9 C26 N5 C22 -18.54(17)
C23 C22 N5 N6 -61.66(15)
C21 C22 N5 N6 116.11(12)
C23 C22 N5 C26 128.19(13)
C21 C22 N5 C26 -54.04(16)
C26 N5 N6 N7 -0.18(12)
C22 N5 N6 N7 -171.94(10)
N5 N6 N7 C25 1.20(12)
C26 C25 N7 N6 -1.77(13)
C27 C25 N7 N6 173.29(10)
C29 C30 N8 C34 177.68(12)
C31 C30 N8 C34 -3.37(19)
C29 C30 N8 C33 7.93(18)
C31 C30 N8 C33 -173.12(11)
C3 C2 O1 C1 -9.26(19)
C7 C2 O1 C1 170.16(12)
C24 C19 O2 C18 3.8(2)
C20 C19 O2 C18 -176.46(13)
